data_4318557
loop_
_publ_author_name
'Zengquan Qin'
'Michael C. Jennings'
'Richard J. Puddephatt'
'Kenneth W. Muir'

_publ_section_title
;
 Self-Assembly of Polymer and Sheet Structures in Palladium(II) Complexes
 Containing Carboxylic Acid Substituents
;
_journal_name_full 'Inorganic Chemistry'
_journal_page_first 5174
_journal_page_last 5186
_journal_paper_doi 10.1021/ic020239b
_journal_volume 41
_journal_year 2002
_chemical_formula_sum 'C44 H50 Cl2 N6 O8 Pd'
_chemical_formula_weight 968.20
_chemical_name_systematic
;
  ?
;
_space_group_IT_number 1
_symmetry_cell_setting triclinic
_symmetry_space_group_name_Hall 'P 1'
_symmetry_space_group_name_H-M 'P 1'
_atom_sites_solution_hydrogens geom
_atom_sites_solution_primary direct
_atom_sites_solution_secondary difmap
_audit_creation_method SHELXL
_cell_angle_alpha 77.9920(10)
_cell_angle_beta 77.3420(10)
_cell_angle_gamma 82.2340(10)
_cell_formula_units_Z 1
_cell_length_a 7.90090(2)
_cell_length_b 9.3964(2)
_cell_length_c 15.9253(2)
_cell_measurement_temperature 294(2)
_cell_volume 1123.34(3)
_computing_cell_refinement 'Nonius DENZO'
_computing_data_collection 'Nonius KCD'
_computing_data_reduction 'Nonius DENZO'
_computing_molecular_graphics 'Siemens SHELXTL'
_computing_publication_material 'Siemens SHELXTL'
_computing_structure_refinement 'SHELXL-93 (Sheldrick, 1993)'
_computing_structure_solution 'SHELXS-86 (Sheldrick, 1990)'
_diffrn_ambient_temperature 294(2)
_diffrn_measurement_device 'Nonius KappaCCD'
_diffrn_measurement_method hemisphere
_diffrn_radiation_monochromator graphite
_diffrn_radiation_source 'fine-focus sealed tube'
_diffrn_radiation_type MoK\a
_diffrn_radiation_wavelength 0.71073
_diffrn_reflns_av_R_equivalents 0.0000
_diffrn_reflns_av_sigmaI/netI 0.0528
_diffrn_reflns_limit_h_max 10
_diffrn_reflns_limit_h_min -10
_diffrn_reflns_limit_k_max 12
_diffrn_reflns_limit_k_min -12
_diffrn_reflns_limit_l_max 19
_diffrn_reflns_limit_l_min -21
_diffrn_reflns_number 7079
_diffrn_reflns_theta_max 25.00
_diffrn_reflns_theta_min 1.33
_exptl_absorpt_coefficient_mu 0.590
_exptl_absorpt_correction_type none
_exptl_crystal_density_diffrn 1.431
_exptl_crystal_F_000 500
_exptl_crystal_size_max 0.17
_exptl_crystal_size_mid 0.11
_exptl_crystal_size_min 0.09
_refine_diff_density_max 0.488
_refine_diff_density_min -0.584
_refine_diff_density_rms 0.075
_refine_ls_abs_structure_details 'Flack H D (1983), Acta Cryst. A39, 876-881'
_refine_ls_abs_structure_Flack 0.52(5)
_refine_ls_extinction_coef 0.0046(23)
_refine_ls_extinction_expression Fc^*^=kFc[1+0.001xFc^2^\l^3^/sin(2\q)]^-1/4^
_refine_ls_extinction_method SHELXL
_refine_ls_goodness_of_fit_all 1.083
_refine_ls_goodness_of_fit_obs 0.867
_refine_ls_matrix_type full
_refine_ls_number_parameters 552
_refine_ls_number_reflns 7077
_refine_ls_number_restraints 3
_refine_ls_restrained_S_all 1.084
_refine_ls_restrained_S_obs 0.867
_refine_ls_R_factor_all 0.0418
_refine_ls_R_factor_obs 0.0304
_refine_ls_shift/esd_max 0.503
_refine_ls_shift/esd_mean 0.132
_refine_ls_structure_factor_coef Fsqd
_refine_ls_weighting_details 'w=1/[\s^2^(Fo^2^)+(0.0455P)^2^+1.0930P] where P=(Fo^2^+2Fc^2^)/3'
_refine_ls_weighting_scheme calc
_refine_ls_wR_factor_all 0.1078
_refine_ls_wR_factor_obs 0.0835
_reflns_number_observed 6670
_reflns_number_total 7079
_reflns_observed_criterion >2sigma(I)
_cod_data_source_file ic020239b_06.cif
_cod_data_source_block complex6.4DMF
_cod_depositor_comments
;
The following automatic conversions were performed:

'_symmetry_cell_setting' value 'Triclinic' changed to 'triclinic'
according to the built-in table from CIF Core dictionary named
'cif_core.dic' version 2.4.1 from 2010-06-29.

Automatic conversion script
Id: cif_fix_values 1646 2011-03-28 12:23:43Z adriana 

The following automatic conversions were performed:

'_refine_ls_weighting_scheme' value 'calc
w=1/[\s^2^(Fo^2^)+(0.0455P)^2^+1.0930P] where P=(Fo^2^+2Fc^2^)/3' was
changed to 'calc'. New tag '_refine_ls_weighting_details' was
created. The value of the new tag was set to
'w=1/[\s^2^(Fo^2^)+(0.0455P)^2^+1.0930P] where P=(Fo^2^+2Fc^2^)/3'.

Automatic conversion script
Id: cif_fix_values 3143 2015-03-26 13:38:13Z robertas 
;
_cod_database_code 4318557

loop_
_symmetry_equiv_pos_as_xyz
'x, y, z'

loop_
_atom_site_aniso_label
_atom_site_aniso_U_11
_atom_site_aniso_U_22
_atom_site_aniso_U_33
_atom_site_aniso_U_23
_atom_site_aniso_U_13
_atom_site_aniso_U_12
Pd1 0.0316(2) 0.0395(2) 0.0229(2) -0.01036(10) -0.00338(10) -0.00156(10)
Cl1 0.044(2) 0.060(2) 0.041(2) -0.008(2) -0.003(2) -0.017(2)
Cl2 0.039(2) 0.061(2) 0.042(2) -0.015(2) -0.0013(15) -0.015(2)
O1 0.073(5) 0.085(7) 0.032(5) -0.020(4) -0.011(4) 0.005(5)
O2 0.145(9) 0.079(5) 0.026(4) -0.014(3) 0.009(4) 0.058(5)
O3 0.060(4) 0.109(7) 0.047(5) -0.021(4) 0.005(3) 0.009(4)
O4 0.109(8) 0.065(5) 0.021(4) -0.006(4) -0.001(4) 0.026(5)
O5 0.078(6) 0.075(6) 0.025(5) -0.014(4) -0.002(4) 0.014(5)
O6 0.117(9) 0.062(6) 0.050(6) -0.014(5) -0.002(6) -0.004(6)
O7 0.134(10) 0.147(10) 0.104(10) 0.063(8) -0.059(8) -0.028(8)
O8 0.231(18) 0.269(21) 0.070(9) 0.015(10) -0.045(10) -0.112(15)
N1 0.029(5) 0.055(5) 0.016(4) -0.005(3) -0.008(3) -0.001(4)
N2 0.030(5) 0.024(4) 0.040(5) -0.017(3) 0.002(3) 0.004(3)
N3 0.058(7) 0.040(5) 0.034(6) -0.001(4) 0.001(5) -0.005(4)
N4 0.056(6) 0.073(7) 0.018(5) -0.007(4) -0.008(4) -0.012(5)
N5 0.077(8) 0.087(9) 0.089(9) 0.007(7) -0.025(7) -0.037(7)
N6 0.070(7) 0.054(6) 0.048(6) -0.008(4) -0.014(5) 0.006(5)
C1 0.034(5) 0.048(6) 0.038(6) 0.000(4) -0.014(4) -0.010(4)
C2 0.047(7) 0.042(6) 0.039(7) -0.019(5) -0.008(5) -0.003(5)
C3 0.067(8) 0.027(5) 0.069(9) -0.019(5) -0.017(6) 0.017(5)
C4 0.052(7) 0.056(7) 0.041(7) -0.024(5) 0.006(5) -0.001(5)
C5 0.061(7) 0.044(6) 0.023(5) -0.007(4) -0.013(4) 0.002(5)
C6 0.028(5) 0.042(5) 0.044(6) -0.032(5) 0.005(4) 0.005(4)
C7 0.037(6) 0.043(6) 0.044(7) -0.026(5) -0.009(5) 0.000(5)
C8 0.097(9) 0.039(6) 0.034(6) -0.008(5) -0.022(6) 0.001(6)
C9 0.045(6) 0.069(7) 0.030(6) -0.005(5) -0.015(5) -0.012(5)
C10 0.030(5) 0.036(5) 0.043(6) -0.018(4) -0.011(4) 0.013(4)
C11 0.027(5) 0.056(6) 0.024(5) -0.017(4) 0.000(4) 0.012(4)
C12 0.037(6) 0.043(6) 0.030(6) -0.018(4) -0.002(4) 0.002(5)
C13 0.034(6) 0.052(7) 0.044(8) -0.017(5) -0.006(5) 0.012(5)
C14 0.033(5) 0.059(7) 0.073(8) -0.041(5) -0.003(5) 0.017(5)
C15 0.051(7) 0.043(6) 0.066(7) -0.015(5) -0.011(6) -0.004(5)
C16 0.042(6) 0.035(5) 0.057(7) -0.012(4) 0.000(5) 0.015(4)
C17 0.032(5) 0.031(4) 0.031(5) -0.029(4) -0.003(4) 0.009(4)
C18 0.046(7) 0.049(6) 0.026(6) -0.006(5) -0.012(5) 0.011(5)
C19 0.053(7) 0.062(7) 0.029(6) -0.005(5) -0.014(5) -0.006(5)
C20 0.073(8) 0.032(5) 0.073(9) -0.024(5) -0.029(6) 0.022(5)
C21 0.049(7) 0.062(8) 0.059(7) -0.045(6) 0.009(5) 0.007(6)
C22 0.043(6) 0.050(6) 0.024(5) -0.004(4) -0.017(4) -0.003(5)
C23 0.044(6) 0.051(6) 0.018(5) -0.003(4) -0.001(4) -0.001(5)
C24 0.034(5) 0.073(7) 0.023(5) -0.024(5) 0.009(4) -0.004(5)
C25 0.049(6) 0.028(4) 0.024(5) -0.013(4) -0.002(4) 0.013(4)
C26 0.038(5) 0.050(5) 0.015(4) -0.010(3) -0.003(3) -0.014(4)
C27 0.047(6) 0.031(5) 0.036(6) -0.008(4) -0.021(5) 0.000(4)
C28 0.041(7) 0.052(7) 0.042(7) -0.002(5) -0.015(5) 0.006(5)
C29 0.043(8) 0.071(9) 0.049(8) -0.021(7) -0.003(6) 0.011(7)
C30 0.080(9) 0.037(5) 0.061(7) -0.007(4) -0.032(6) 0.016(5)
C31 0.066(9) 0.037(6) 0.077(9) -0.010(5) -0.002(7) 0.013(6)
C32 0.054(7) 0.052(7) 0.044(6) -0.006(5) -0.010(5) -0.013(5)
C33 0.069(6) 0.080(7) 0.036(6) -0.025(5) -0.003(4) -0.013(5)
C34 0.040(5) 0.094(8) 0.064(7) -0.053(6) -0.002(4) -0.008(5)
C35 0.067(8) 0.053(6) 0.045(8) 0.011(5) -0.020(6) -0.005(6)
C36 0.092(8) 0.073(7) 0.035(5) 0.005(4) -0.018(5) 0.020(6)
C37 0.094(9) 0.066(6) 0.039(6) 0.036(4) -0.021(5) -0.007(5)
C38 0.077(9) 0.063(7) 0.020(5) -0.016(4) 0.005(5) -0.015(6)
C39 0.104(9) 0.061(5) 0.110(8) -0.019(5) -0.043(7) 0.010(5)
C40 0.289(33) 0.311(33) 0.171(23) -0.067(21) 0.048(20) -0.196(27)
C41 0.130(14) 0.135(14) 0.257(28) 0.091(15) -0.142(17) -0.048(11)
C42 0.139(18) 0.123(15) 0.476(42) -0.137(21) -0.005(20) -0.042(13)
C43 0.149(11) 0.108(8) 0.041(5) -0.017(5) -0.001(5) -0.032(8)
C44 0.080(8) 0.087(8) 0.089(8) 0.002(6) 0.016(6) -0.021(6)

loop_
_atom_site_label
_atom_site_type_symbol
_atom_site_fract_x
_atom_site_fract_y
_atom_site_fract_z
_atom_site_U_iso_or_equiv
_atom_site_thermal_displace_type
_atom_site_occupancy
_atom_site_calc_flag
_atom_site_refinement_flags
_atom_site_disorder_group
Pd1 Pd 0.8254(2) 0.94825(13) 0.66553(8) 0.03110(12) Uani 1 d . .
Cl1 Cl 1.0626(4) 1.0839(3) 0.6261(2) 0.0483(8) Uani 1 d . .
Cl2 Cl 0.5882(4) 0.8114(3) 0.7049(2) 0.0467(8) Uani 1 d . .
O1 O 0.7219(14) 0.8632(12) 1.1151(6) 0.063(3) Uani 1 d . .
H1A H 0.6872(14) 0.8597(12) 1.1678(6) 0.094 Uiso 1 calc R .
O2 O 0.5249(15) 1.0540(11) 1.1019(5) 0.093(4) Uani 1 d . .
O3 O 1.1483(13) 0.8563(13) 0.2308(6) 0.075(3) Uani 1 d . .
O4 O 0.9406(15) 1.0349(11) 0.2150(6) 0.070(3) Uani 1 d . .
H4B H 0.9825(15) 1.0348(11) 0.1631(6) 0.105 Uiso 1 calc R .
O5 O 1.5990(15) 0.8309(12) 0.2826(6) 0.062(3) Uani 1 d . .
O6 O 1.0588(19) 1.0700(13) 1.0512(7) 0.079(3) Uani 1 d . .
O7 O 1.5281(21) 0.5661(15) 0.0513(10) 0.134(6) Uani 1 d . .
O8 O 1.1111(30) 1.3374(23) 0.2743(11) 0.186(9) Uani 1 d . .
N1 N 0.7951(11) 0.9714(11) 0.7949(5) 0.034(2) Uani 1 d . .
N2 N 0.8531(11) 0.9260(8) 0.5405(6) 0.032(2) Uani 1 d . .
N3 N 1.4292(15) 0.9428(11) 0.3857(7) 0.047(3) Uani 1 d . .
N4 N 1.2290(15) 0.9551(13) 0.9428(6) 0.048(3) Uani 1 d . .
N5 N 1.5567(19) 0.4635(17) 0.1886(11) 0.084(4) Uani 1 d . .
N6 N 1.0953(16) 1.4320(12) 0.1371(7) 0.058(3) Uani 1 d . .
C1 C 0.7155(14) 1.0934(12) 0.8183(7) 0.039(3) Uani 1 d . .
C2 C 0.6877(16) 1.2197(13) 0.7564(8) 0.041(3) Uani 1 d . .
H2A H 0.7244(16) 1.2166(13) 0.6971(8) 0.049 Uiso 1 calc R .
C3 C 0.6052(18) 1.3518(12) 0.7818(9) 0.054(4) Uani 1 d . .
H3A H 0.5873(18) 1.4344(12) 0.7398(9) 0.065 Uiso 1 calc R .
C4 C 0.5512(17) 1.3562(15) 0.8707(8) 0.050(3) Uani 1 d . .
H4A H 0.4938(17) 1.4417(15) 0.8880(8) 0.060 Uiso 1 calc R .
C5 C 0.5808(17) 1.2383(12) 0.9321(7) 0.043(3) Uani 1 d . .
H5A H 0.5453(17) 1.2464(12) 0.9907(7) 0.051 Uiso 1 calc R .
C6 C 0.6630(13) 1.1029(12) 0.9119(7) 0.037(3) Uani 1 d . .
C7 C 0.6906(16) 0.9800(13) 0.9727(8) 0.039(3) Uani 1 d . .
C8 C 0.6286(19) 0.9718(13) 1.0709(8) 0.056(4) Uani 1 d . .
C9 C 0.7825(15) 0.8630(14) 0.9434(8) 0.047(3) Uani 1 d . .
H9A H 0.8133(15) 0.7823(14) 0.9838(8) 0.056 Uiso 1 calc R .
C10 C 0.8329(14) 0.8581(12) 0.8550(8) 0.035(3) Uani 1 d . .
C11 C 0.9349(15) 0.7253(14) 0.8245(7) 0.036(3) Uani 1 d . .
C12 C 1.0994(15) 0.7367(12) 0.7674(7) 0.036(3) Uani 1 d . .
H12A H 1.1383(15) 0.8281(12) 0.7427(7) 0.044 Uiso 1 calc R .
C13 C 1.2035(17) 0.6099(15) 0.7481(9) 0.044(3) Uani 1 d . .
H13A H 1.3148(17) 0.6171(15) 0.7140(9) 0.053 Uiso 1 calc R .
C14 C 1.1443(16) 0.4804(14) 0.7781(9) 0.054(3) Uani 1 d . .
H14A H 1.2139(16) 0.3977(14) 0.7634(9) 0.065 Uiso 1 calc R .
C15 C 0.9809(20) 0.4647(15) 0.8310(10) 0.053(3) Uani 1 d . .
H15A H 0.9385(20) 0.3732(15) 0.8487(10) 0.064 Uiso 1 calc R .
C16 C 0.8760(18) 0.5933(14) 0.8585(10) 0.047(3) Uani 1 d . .
H16A H 0.7712(18) 0.5844(14) 0.8986(10) 0.057 Uiso 1 calc R .
C17 C 0.9366(14) 0.7940(10) 0.5104(6) 0.029(2) Uani 1 d . .
C18 C 0.9677(17) 0.6715(13) 0.5757(7) 0.041(3) Uani 1 d . .
H18A H 0.9355(17) 0.6781(13) 0.6347(7) 0.049 Uiso 1 calc R .
C19 C 1.0425(17) 0.5483(13) 0.5522(7) 0.048(3) Uani 1 d . .
H19A H 1.0586(17) 0.4674(13) 0.5955(7) 0.057 Uiso 1 calc R .
C20 C 1.0986(19) 0.5346(13) 0.4645(9) 0.058(4) Uani 1 d . .
H20A H 1.1497(19) 0.4454(13) 0.4503(9) 0.069 Uiso 1 calc R .
C21 C 1.0784(18) 0.6520(15) 0.4000(9) 0.056(4) Uani 1 d . .
H21A H 1.1192(18) 0.6441(15) 0.3416(9) 0.067 Uiso 1 calc R .
C22 C 0.9944(15) 0.7869(13) 0.4221(7) 0.038(3) Uani 1 d . .
C23 C 0.9517(17) 0.9195(13) 0.3589(7) 0.039(3) Uani 1 d . .
C24 C 1.0174(13) 0.9307(14) 0.2620(6) 0.043(3) Uani 1 d . .
C25 C 0.8648(15) 1.0400(11) 0.3897(7) 0.035(3) Uani 1 d . .
H25A H 0.8398(15) 1.1235(11) 0.3497(7) 0.042 Uiso 1 calc R .
C26 C 0.8109(15) 1.0426(12) 0.4811(7) 0.033(2) Uani 1 d . .
C27 C 0.7066(16) 1.1729(12) 0.5079(7) 0.036(3) Uani 1 d . .
C28 C 0.5494(17) 1.1641(14) 0.5644(8) 0.046(3) Uani 1 d . .
H28A H 0.5073(17) 1.0735(14) 0.5877(8) 0.055 Uiso 1 calc R .
C29 C 0.4550(20) 1.2862(18) 0.5865(10) 0.056(4) Uani 1 d . .
H29A H 0.3492(20) 1.2792(18) 0.6259(10) 0.067 Uiso 1 calc R .
C30 C 0.5167(20) 1.4267(13) 0.5496(9) 0.059(4) Uani 1 d . .
H30A H 0.4525(20) 1.5112(13) 0.5650(9) 0.070 Uiso 1 calc R .
C31 C 0.6709(23) 1.4338(16) 0.4917(12) 0.064(4) Uani 1 d . .
H31A H 0.7105(23) 1.5245(16) 0.4655(12) 0.077 Uiso 1 calc R .
C32 C 0.7644(17) 1.3154(14) 0.4723(9) 0.050(3) Uani 1 d . .
H32A H 0.8716(17) 1.3236(14) 0.4342(9) 0.060 Uiso 1 calc R .
C33 C 1.4511(18) 0.8322(13) 0.4547(7) 0.061(3) Uani 1 d . .
H33A H 1.3932(18) 0.8627(13) 0.5086(7) 0.091 Uiso 1 calc R .
H33B H 1.5732(18) 0.8091(13) 0.4550(7) 0.091 Uiso 1 calc R .
H33C H 1.4024(18) 0.7473(13) 0.4490(7) 0.091 Uiso 1 calc R .
C34 C 1.3113(13) 1.0766(13) 0.4043(8) 0.061(3) Uani 1 d . .
H34A H 1.2739(13) 1.0698(13) 0.4664(8) 0.092 Uiso 1 calc R .
H34B H 1.2116(13) 1.0838(13) 0.3779(8) 0.092 Uiso 1 calc R .
H34C H 1.3732(13) 1.1618(13) 0.3805(8) 0.092 Uiso 1 calc R .
C35 C 1.4939(20) 0.9280(15) 0.3078(9) 0.057(4) Uani 1 d . .
H35A H 1.4568(20) 1.0001(15) 0.2643(9) 0.068 Uiso 1 calc R .
C36 C 1.3319(19) 0.8289(14) 0.9187(8) 0.071(4) Uani 1 d . .
H36A H 1.3724(19) 0.8452(14) 0.8564(8) 0.106 Uiso 1 calc R .
H36B H 1.2630(19) 0.7471(14) 0.9362(8) 0.106 Uiso 1 calc R .
H36C H 1.4299(19) 0.8087(14) 0.9473(8) 0.106 Uiso 1 calc R .
C37 C 1.1854(20) 1.0774(14) 0.8709(8) 0.072(4) Uani 1 d . .
H37A H 1.2482(20) 1.0567(14) 0.8153(8) 0.109 Uiso 1 calc R .
H37B H 1.2177(20) 1.1674(14) 0.8797(8) 0.109 Uiso 1 calc R .
H37C H 1.0625(20) 1.0862(14) 0.8720(8) 0.109 Uiso 1 calc R .
C38 C 1.1539(19) 0.9598(15) 1.0284(8) 0.054(3) Uani 1 d . .
H38A H 1.1737(19) 0.8791(15) 1.0712(8) 0.065 Uiso 1 calc R .
C39 C 1.6419(20) 0.3253(14) 0.1707(9) 0.089(3) Uani 1 d . .
H39A H 1.6685(20) 0.2655(14) 0.2237(9) 0.134 Uiso 1 calc R .
H39B H 1.7478(20) 0.3405(14) 0.1282(9) 0.134 Uiso 1 calc R .
H39C H 1.5665(20) 0.2773(14) 0.1481(9) 0.134 Uiso 1 calc R .
C40 C 1.5293(43) 0.4761(33) 0.2738(16) 0.252(16) Uani 1 d . .
H40A H 1.5760(43) 0.3880(33) 0.3069(16) 0.378 Uiso 1 calc R .
H40B H 1.4064(43) 0.4920(33) 0.2960(16) 0.378 Uiso 1 calc R .
H40C H 1.5859(43) 0.5573(33) 0.2788(16) 0.378 Uiso 1 calc R .
C41 C 1.4955(24) 0.5787(25) 0.1440(17) 0.173(12) Uani 1 d . .
H41A H 1.4381(24) 0.6598(25) 0.1667(17) 0.208 Uiso 1 calc R .
C42 C 1.0027(34) 1.5488(24) 0.1666(20) 0.240(15) Uani 1 d . .
H42A H 0.9679(34) 1.6179(24) 0.1185(20) 0.360 Uiso 1 calc R .
H42B H 1.0729(34) 1.5937(24) 0.1940(20) 0.360 Uiso 1 calc R .
H42C H 0.9010(34) 1.5182(24) 0.2085(20) 0.360 Uiso 1 calc R .
C43 C 1.1410(25) 1.4228(16) 0.0419(8) 0.100(4) Uani 1 d . .
H43A H 1.2075(25) 1.3312(16) 0.0348(8) 0.150 Uiso 1 calc R .
H43B H 1.2087(25) 1.5016(16) 0.0104(8) 0.150 Uiso 1 calc R .
H43C H 1.0361(25) 1.4296(16) 0.0197(8) 0.150 Uiso 1 calc R .
C44 C 1.1494(18) 1.3284(18) 0.2015(10) 0.092(4) Uani 1 d . .
H44A H 1.2205(18) 1.2468(18) 0.1861(10) 0.110 Uiso 1 calc R .

loop_
_atom_type_symbol
_atom_type_description
_atom_type_scat_dispersion_real
_atom_type_scat_dispersion_imag
_atom_type_scat_source
C C 0.0033 0.0016 'International Tables Vol C Tables 4.2.6.8 and 6.1.1.4'
H H 0.0000 0.0000 'International Tables Vol C Tables 4.2.6.8 and 6.1.1.4'
N N 0.0061 0.0033 'International Tables Vol C Tables 4.2.6.8 and 6.1.1.4'
O O 0.0106 0.0060 'International Tables Vol C Tables 4.2.6.8 and 6.1.1.4'
Cl Cl 0.1484 0.1585 'International Tables Vol C Tables 4.2.6.8 and 6.1.1.4'
Pd Pd -0.9988 1.0072 'International Tables Vol C Tables 4.2.6.8 and 6.1.1.4'

loop_
_geom_angle_atom_site_label_1
_geom_angle_atom_site_label_2
_geom_angle_atom_site_label_3
_geom_angle
_geom_angle_site_symmetry_1
_geom_angle_site_symmetry_3
_geom_angle_publ_flag
N2 Pd1 N1 179.6(5) . . ?
N2 Pd1 Cl1 89.6(3) . . ?
N1 Pd1 Cl1 90.7(3) . . ?
N2 Pd1 Cl2 90.3(3) . . ?
N1 Pd1 Cl2 89.4(3) . . ?
Cl1 Pd1 Cl2 179.8(2) . . ?
C1 N1 C10 120.2(10) . . ?
C1 N1 Pd1 118.9(7) . . ?
C10 N1 Pd1 120.2(8) . . ?
C26 N2 C17 118.7(9) . . ?
C26 N2 Pd1 119.1(7) . . ?
C17 N2 Pd1 121.8(7) . . ?
C35 N3 C33 121.1(11) . . ?
C35 N3 C34 120.4(11) . . ?
C33 N3 C34 118.2(10) . . ?
C38 N4 C36 121.2(11) . . ?
C38 N4 C37 120.2(12) . . ?
C36 N4 C37 118.2(10) . . ?
C41 N5 C40 110.2(23) . . ?
C41 N5 C39 135.5(19) . . ?
C40 N5 C39 114.3(19) . . ?
C42 N6 C44 113.2(17) . . ?
C42 N6 C43 122.6(17) . . ?
C44 N6 C43 124.1(12) . . ?
N1 C1 C2 121.8(10) . . ?
N1 C1 C6 120.0(9) . . ?
C2 C1 C6 118.1(10) . . ?
C1 C2 C3 121.7(11) . . ?
C4 C3 C2 119.0(11) . . ?
C5 C4 C3 120.9(12) . . ?
C4 C5 C6 123.4(10) . . ?
C7 C6 C5 124.7(10) . . ?
C7 C6 C1 118.4(9) . . ?
C5 C6 C1 116.9(10) . . ?
C9 C7 C6 117.6(11) . . ?
C9 C7 C8 118.9(11) . . ?
C6 C7 C8 123.5(10) . . ?
O2 C8 O1 125.3(11) . . ?
O2 C8 C7 124.1(11) . . ?
O1 C8 C7 110.3(11) . . ?
C7 C9 C10 122.4(12) . . ?
N1 C10 C9 121.0(11) . . ?
N1 C10 C11 118.0(11) . . ?
C9 C10 C11 121.0(11) . . ?
C16 C11 C12 120.3(11) . . ?
C16 C11 C10 119.1(10) . . ?
C12 C11 C10 120.4(11) . . ?
C13 C12 C11 119.9(11) . . ?
C14 C13 C12 120.3(12) . . ?
C13 C14 C15 121.6(11) . . ?
C14 C15 C16 119.2(13) . . ?
C11 C16 C15 118.3(12) . . ?
C22 C17 C18 120.3(9) . . ?
C22 C17 N2 122.9(10) . . ?
C18 C17 N2 116.6(9) . . ?
C19 C18 C17 119.3(10) . . ?
C18 C19 C20 122.4(11) . . ?
C21 C20 C19 119.9(11) . . ?
C20 C21 C22 119.8(11) . . ?
C17 C22 C21 118.1(10) . . ?
C17 C22 C23 116.2(10) . . ?
C21 C22 C23 125.5(10) . . ?
C25 C23 C22 119.1(10) . . ?
C25 C23 C24 118.8(10) . . ?
C22 C23 C24 121.7(11) . . ?
O3 C24 O4 122.3(10) . . ?
O3 C24 C23 122.7(11) . . ?
O4 C24 C23 114.5(10) . . ?
C23 C25 C26 122.4(10) . . ?
N2 C26 C25 120.1(10) . . ?
N2 C26 C27 121.4(10) . . ?
C25 C26 C27 118.5(10) . . ?
C28 C27 C32 117.7(11) . . ?
C28 C27 C26 121.7(11) . . ?
C32 C27 C26 120.5(11) . . ?
C29 C28 C27 120.3(13) . . ?
C28 C29 C30 120.4(14) . . ?
C31 C30 C29 118.5(12) . . ?
C32 C31 C30 121.0(15) . . ?
C31 C32 C27 122.0(13) . . ?
O5 C35 N3 128.0(12) . . ?
O6 C38 N4 122.3(13) . . ?
N5 C41 O7 110.2(22) . . ?
O8 C44 N6 122.8(16) . . ?

loop_
_geom_bond_atom_site_label_1
_geom_bond_atom_site_label_2
_geom_bond_distance
_geom_bond_site_symmetry_2
_geom_bond_publ_flag
Pd1 N2 2.006(9) . ?
Pd1 N1 2.074(9) . ?
Pd1 Cl1 2.308(4) . ?
Pd1 Cl2 2.315(3) . ?
O1 C8 1.34(2) . ?
O2 C8 1.15(2) . ?
O3 C24 1.236(15) . ?
O4 C24 1.27(2) . ?
O5 C35 1.22(2) . ?
O6 C38 1.26(2) . ?
O7 C41 1.47(3) . ?
O8 C44 1.15(2) . ?
N1 C1 1.314(14) . ?
N1 C10 1.325(14) . ?
N2 C26 1.348(14) . ?
N2 C17 1.446(10) . ?
N3 C35 1.26(2) . ?
N3 C33 1.37(2) . ?
N3 C34 1.501(15) . ?
N4 C38 1.370(15) . ?
N4 C36 1.42(2) . ?
N4 C37 1.506(14) . ?
N5 C41 1.26(2) . ?
N5 C40 1.35(2) . ?
N5 C39 1.43(2) . ?
N6 C42 1.34(3) . ?
N6 C44 1.36(2) . ?
N6 C43 1.50(2) . ?
C1 C2 1.40(2) . ?
C1 C6 1.475(14) . ?
C2 C3 1.42(2) . ?
C3 C4 1.39(2) . ?
C4 C5 1.35(2) . ?
C5 C6 1.41(2) . ?
C6 C7 1.37(2) . ?
C7 C9 1.34(2) . ?
C7 C8 1.52(2) . ?
C9 C10 1.38(2) . ?
C10 C11 1.50(2) . ?
C11 C16 1.35(2) . ?
C11 C12 1.42(2) . ?
C12 C13 1.40(2) . ?
C13 C14 1.32(2) . ?
C14 C15 1.39(2) . ?
C15 C16 1.46(2) . ?
C17 C22 1.392(13) . ?
C17 C18 1.42(2) . ?
C18 C19 1.31(2) . ?
C19 C20 1.40(2) . ?
C20 C21 1.36(2) . ?
C21 C22 1.42(2) . ?
C22 C23 1.48(2) . ?
C23 C25 1.37(2) . ?
C23 C24 1.502(14) . ?
C25 C26 1.428(14) . ?
C26 C27 1.47(2) . ?
C27 C28 1.37(2) . ?
C27 C32 1.43(2) . ?
C28 C29 1.35(2) . ?
C29 C30 1.43(2) . ?
C30 C31 1.36(2) . ?
C31 C32 1.30(2) . ?
